data_7207082
loop_
_publ_author_name
'Jin, Rui-Fang'
'Yang, Shi-Yao'
'Li, Hui-Min'
'Long, La-Sheng'
'Huang, Rong-Bin'
'Zheng, Lan-Sun'

_publ_section_title
;
 Effect of ionic radius on the assemblies of first row transition
 metal--5-tert-butylisophthalates--(2,2&#x2032;-bipyridine or
 phenanthroline) coordination compounds
;
_journal_issue 4
_journal_name_full CrystEngComm
_journal_page_first 1301
_journal_paper_doi 10.1039/c1ce05959a
_journal_volume 14
_journal_year 2012
_chemical_formula_moiety 'C24 H20 Mn N2 O4, H2 O'
_chemical_formula_sum 'C24 H22 Mn N2 O5'
_chemical_formula_weight 473.38
_chemical_name_systematic
;
?
;
_space_group_IT_number 15
_symmetry_cell_setting monoclinic
_symmetry_space_group_name_Hall '-C 2yc'
_symmetry_space_group_name_H-M 'C 1 2/c 1'
_atom_sites_solution_hydrogens geom
_atom_sites_solution_primary direct
_atom_sites_solution_secondary difmap
_audit_creation_method SHELXL-97
_cell_angle_alpha 90.00
_cell_angle_beta 125.855(1)
_cell_angle_gamma 90.00
_cell_formula_units_Z 8
_cell_length_a 28.7774(18)
_cell_length_b 9.6971(6)
_cell_length_c 18.9936(12)
_cell_measurement_reflns_used 3139
_cell_measurement_temperature 173(2)
_cell_measurement_theta_max 22.6930
_cell_measurement_theta_min 2.2745
_cell_volume 4295.9(5)
_computing_cell_refinement 'SAINT (Bruker, 2002)'
_computing_data_collection 'SMART (Bruker, 2002)'
_computing_data_reduction 'SAINT (Bruker, 2001)'
_computing_molecular_graphics 'ORTEP-II (Johnson, 1976)'
_computing_publication_material 'SHELXL-97 (Sheldrick, 1997)'
_computing_structure_refinement 'SHELXL-97 (Sheldrick, 1997)'
_computing_structure_solution 'SHELXS-97 (Sheldrick, 1997)'
_diffrn_ambient_temperature 173(2)
_diffrn_measured_fraction_theta_full 0.999
_diffrn_measured_fraction_theta_max 0.920
_diffrn_measurement_device_type 'Bruker APEX area-detector diffractometer'
_diffrn_measurement_method '\f and \w scan'
_diffrn_radiation_monochromator graphite
_diffrn_radiation_source 'fine-focus sealed tube'
_diffrn_radiation_type MoK\a
_diffrn_radiation_wavelength 0.71073
_diffrn_reflns_av_R_equivalents 0.0585
_diffrn_reflns_av_sigmaI/netI 0.0665
_diffrn_reflns_limit_h_max 36
_diffrn_reflns_limit_h_min -38
_diffrn_reflns_limit_k_max 12
_diffrn_reflns_limit_k_min -12
_diffrn_reflns_limit_l_max 25
_diffrn_reflns_limit_l_min -25
_diffrn_reflns_number 18365
_diffrn_reflns_theta_full 25.00
_diffrn_reflns_theta_max 28.77
_diffrn_reflns_theta_min 1.75
_exptl_absorpt_coefficient_mu 0.654
_exptl_absorpt_correction_T_max 0.9198
_exptl_absorpt_correction_T_min 0.8914
_exptl_absorpt_correction_type multi-scan
_exptl_absorpt_process_details 'SADABS (Bruker, 2002)'
_exptl_crystal_colour yellow
_exptl_crystal_density_diffrn 1.464
_exptl_crystal_density_meas ?
_exptl_crystal_density_method 'not measured'
_exptl_crystal_description block
_exptl_crystal_F_000 1960
_exptl_crystal_size_max 0.18
_exptl_crystal_size_mid 0.16
_exptl_crystal_size_min 0.13
_refine_diff_density_max 0.569
_refine_diff_density_min -0.448
_refine_diff_density_rms 0.087
_refine_ls_extinction_method none
_refine_ls_goodness_of_fit_ref 1.027
_refine_ls_hydrogen_treatment constr
_refine_ls_matrix_type full
_refine_ls_number_parameters 298
_refine_ls_number_reflns 5143
_refine_ls_number_restraints 0
_refine_ls_restrained_S_all 1.027
_refine_ls_R_factor_all 0.0862
_refine_ls_R_factor_gt 0.0642
_refine_ls_shift/su_max 0.000
_refine_ls_shift/su_mean 0.000
_refine_ls_structure_factor_coef Fsqd
_refine_ls_weighting_details 'calc w=1/[\s^2^(Fo^2^)+(0.0653P)^2^+8.8179P] where P=(Fo^2^+2Fc^2^)/3'
_refine_ls_weighting_scheme calc
_refine_ls_wR_factor_gt 0.1376
_refine_ls_wR_factor_ref 0.1493
_reflns_number_gt 4079
_reflns_number_total 5143
_reflns_threshold_expression >2sigma(I)
_cod_data_source_file c1ce05959a.txt
_cod_data_source_block MnPhen-{[Mn(tbip)(phen)].2H2O}n
_cod_depositor_comments
;
The following automatic conversions were performed:

'_exptl_absorpt_correction_type' value 'Multi-scan' changed to
'multi-scan' according to
/home/saulius/struct/CIF-dictionaries/cif_core.dic dictionary named
'cif_core.dic' version 2.4.1 from 2010-06-29.

Automatic conversion script
Id: cif_fix_values 1715 2011-07-08 13:25:40Z adriana 

The following automatic conversions were performed:

'_exptl_crystal_density_meas' value 'not measured' was changed to '?'
- the value is perceived as not measured.

Automatic conversion script
Id: cif_fix_values 3008 2015-01-20 13:52:24Z robertas 
;
_cod_original_sg_symbol_H-M C2/c
_cod_database_code 7207082

loop_
_symmetry_equiv_pos_as_xyz
'x, y, z'
'-x, y, -z+1/2'
'x+1/2, y+1/2, z'
'-x+1/2, y+1/2, -z+1/2'
'-x, -y, -z'
'x, -y, z-1/2'
'-x+1/2, -y+1/2, -z'
'x+1/2, -y+1/2, z-1/2'

loop_
_atom_site_label
_atom_site_type_symbol
_atom_site_fract_x
_atom_site_fract_y
_atom_site_fract_z
_atom_site_U_iso_or_equiv
_atom_site_adp_type
_atom_site_occupancy
_atom_site_symmetry_multiplicity
_atom_site_calc_flag
_atom_site_refinement_flags
Mn1 Mn 0.448887(19) 0.32433(5) 0.62205(3) 0.01689(14) Uani 1 1 d .
O1 O 0.53145(10) 0.4073(3) 0.70742(15) 0.0305(6) Uani 1 1 d .
O2 O 0.60032(9) 0.4398(2) 0.84681(14) 0.0242(5) Uani 1 1 d .
O3 O 0.62821(10) 0.6936(2) 0.52090(14) 0.0300(5) Uani 1 1 d .
O4 O 0.55519(10) 0.5621(2) 0.48228(14) 0.0294(5) Uani 1 1 d .
N1 N 0.49793(11) 0.1439(3) 0.61732(17) 0.0228(6) Uani 1 1 d .
N2 N 0.41709(11) 0.1275(3) 0.64685(17) 0.0223(6) Uani 1 1 d .
C1 C 0.61754(12) 0.5076(3) 0.74341(19) 0.0178(6) Uani 1 1 d .
C2 C 0.59484(12) 0.5258(3) 0.65617(19) 0.0178(6) Uani 1 1 d .
H2A H 0.5567 0.4975 0.6123 0.021 Uiso 1 1 calc R
C3 C 0.62812(13) 0.5854(3) 0.63352(19) 0.0184(6) Uani 1 1 d .
C4 C 0.68419(13) 0.6264(3) 0.6981(2) 0.0203(6) Uani 1 1 d .
H4A H 0.7062 0.6698 0.6818 0.024 Uiso 1 1 calc R
C5 C 0.70862(13) 0.6053(3) 0.7856(2) 0.0205(6) Uani 1 1 d .
C6 C 0.67407(13) 0.5459(3) 0.80676(19) 0.0196(6) Uani 1 1 d .
H6A H 0.6896 0.5312 0.8662 0.023 Uiso 1 1 calc R
C7 C 0.58048(13) 0.4469(3) 0.7676(2) 0.0197(6) Uani 1 1 d .
C8 C 0.60251(13) 0.6136(3) 0.5399(2) 0.0214(6) Uani 1 1 d .
C9 C 0.77077(13) 0.6441(3) 0.8577(2) 0.0249(7) Uani 1 1 d .
C10 C 0.79977(15) 0.7185(4) 0.8224(3) 0.0404(9) Uani 1 1 d .
H10A H 0.8390 0.7432 0.8706 0.061 Uiso 1 1 calc R
H10B H 0.7782 0.8024 0.7919 0.061 Uiso 1 1 calc R
H10C H 0.8007 0.6578 0.7820 0.061 Uiso 1 1 calc R
C11 C 0.77240(16) 0.7401(5) 0.9233(3) 0.0528(12) Uani 1 1 d .
H11A H 0.8123 0.7624 0.9701 0.079 Uiso 1 1 calc R
H11B H 0.7544 0.6941 0.9476 0.079 Uiso 1 1 calc R
H11C H 0.7515 0.8252 0.8940 0.079 Uiso 1 1 calc R
C12 C 0.80399(15) 0.5121(4) 0.9045(2) 0.0380(9) Uani 1 1 d .
H12A H 0.8434 0.5358 0.9526 0.057 Uiso 1 1 calc R
H12B H 0.8044 0.4516 0.8636 0.057 Uiso 1 1 calc R
H12C H 0.7854 0.4645 0.9273 0.057 Uiso 1 1 calc R
C13 C 0.53915(15) 0.1524(4) 0.6059(2) 0.0302(8) Uani 1 1 d .
H13A H 0.5511 0.2411 0.6013 0.036 Uiso 1 1 calc R
C14 C 0.56567(16) 0.0370(4) 0.6005(3) 0.0405(9) Uani 1 1 d .
H14A H 0.5956 0.0478 0.5936 0.049 Uiso 1 1 calc R
C15 C 0.54856(16) -0.0908(4) 0.6050(3) 0.0428(10) Uani 1 1 d .
H15A H 0.5661 -0.1700 0.6006 0.051 Uiso 1 1 calc R
C16 C 0.50499(15) -0.1059(4) 0.6164(2) 0.0343(8) Uani 1 1 d .
C17 C 0.48296(18) -0.2364(4) 0.6194(3) 0.0463(10) Uani 1 1 d .
H17A H 0.4973 -0.3188 0.6117 0.056 Uiso 1 1 calc R
C18 C 0.44204(18) -0.2435(4) 0.6331(3) 0.0455(10) Uani 1 1 d .
H18A H 0.4283 -0.3314 0.6353 0.055 Uiso 1 1 calc R
C19 C 0.41887(16) -0.1224(4) 0.6444(2) 0.0333(8) Uani 1 1 d .
C20 C 0.37611(17) -0.1250(4) 0.6586(3) 0.0403(9) Uani 1 1 d .
H20A H 0.3621 -0.2106 0.6632 0.048 Uiso 1 1 calc R
C21 C 0.35518(17) -0.0062(4) 0.6655(3) 0.0418(10) Uani 1 1 d .
H21A H 0.3262 -0.0073 0.6749 0.050 Uiso 1 1 calc R
C22 C 0.37614(15) 0.1189(4) 0.6588(2) 0.0311(8) Uani 1 1 d .
H22A H 0.3604 0.2020 0.6630 0.037 Uiso 1 1 calc R
C23 C 0.43785(13) 0.0082(3) 0.6388(2) 0.0226(6) Uani 1 1 d .
C24 C 0.48157(13) 0.0165(3) 0.6242(2) 0.0231(7) Uani 1 1 d .
O1W O 0.7214(3) 0.6421(8) 0.5135(5) 0.072(2) Uani 0.60 1 d P
H1WA H 0.6871 0.6520 0.4953 0.108 Uiso 0.60 1 calc PR
H1WB H 0.7129 0.6965 0.4724 0.108 Uiso 0.60 1 d PR
O2W O 0.7559(4) 0.8372(13) 0.4308(7) 0.077(3) Uani 0.40 1 d P
H2WA H 0.7756 0.8082 0.4144 0.115 Uiso 0.40 1 calc PR
H2WB H 0.7508 0.7900 0.4647 0.115 Uiso 0.40 1 d PR

loop_
_atom_site_aniso_label
_atom_site_aniso_U_11
_atom_site_aniso_U_22
_atom_site_aniso_U_33
_atom_site_aniso_U_23
_atom_site_aniso_U_13
_atom_site_aniso_U_12
Mn1 0.0205(2) 0.0171(2) 0.0175(2) -0.00147(18) 0.0136(2) -0.00205(18)
O1 0.0277(12) 0.0403(14) 0.0270(12) -0.0092(11) 0.0179(11) -0.0158(11)
O2 0.0315(12) 0.0266(12) 0.0215(11) 0.0015(9) 0.0195(10) -0.0037(10)
O3 0.0297(12) 0.0404(14) 0.0219(12) 0.0061(10) 0.0163(10) -0.0075(11)
O4 0.0310(13) 0.0344(13) 0.0185(11) 0.0022(10) 0.0122(10) -0.0091(10)
N1 0.0219(13) 0.0203(13) 0.0244(14) -0.0045(10) 0.0126(12) -0.0031(10)
N2 0.0244(14) 0.0220(13) 0.0218(13) -0.0015(11) 0.0142(12) -0.0038(11)
C1 0.0211(15) 0.0140(14) 0.0207(15) 0.0007(11) 0.0136(13) 0.0006(11)
C2 0.0155(14) 0.0167(14) 0.0203(15) 0.0000(11) 0.0100(12) 0.0010(11)
C3 0.0215(15) 0.0171(14) 0.0191(14) 0.0003(11) 0.0132(13) 0.0031(12)
C4 0.0212(15) 0.0188(14) 0.0265(16) -0.0002(12) 0.0171(14) -0.0006(12)
C5 0.0201(15) 0.0199(15) 0.0233(15) -0.0004(12) 0.0136(13) 0.0024(12)
C6 0.0234(15) 0.0209(15) 0.0160(14) 0.0024(11) 0.0124(13) 0.0030(12)
C7 0.0260(16) 0.0145(14) 0.0225(15) -0.0030(12) 0.0163(14) -0.0027(12)
C8 0.0248(16) 0.0203(15) 0.0223(15) -0.0003(12) 0.0155(14) 0.0047(13)
C9 0.0181(15) 0.0305(18) 0.0249(16) -0.0019(13) 0.0120(14) -0.0002(13)
C10 0.0209(17) 0.047(2) 0.041(2) 0.0095(18) 0.0113(17) -0.0070(16)
C11 0.027(2) 0.073(3) 0.043(2) -0.031(2) 0.0122(19) -0.006(2)
C12 0.0213(17) 0.046(2) 0.038(2) 0.0131(17) 0.0124(16) 0.0028(16)
C13 0.0303(18) 0.0280(18) 0.039(2) -0.0077(15) 0.0240(17) -0.0043(14)
C14 0.0275(19) 0.051(2) 0.045(2) -0.0109(19) 0.0226(18) 0.0005(17)
C15 0.035(2) 0.036(2) 0.049(2) -0.0066(18) 0.021(2) 0.0138(18)
C16 0.0296(18) 0.0291(19) 0.0326(19) -0.0006(15) 0.0118(16) 0.0064(15)
C17 0.048(2) 0.0229(19) 0.053(3) 0.0008(18) 0.021(2) 0.0096(17)
C18 0.054(3) 0.0175(18) 0.056(3) 0.0070(17) 0.027(2) 0.0017(17)
C19 0.036(2) 0.0271(18) 0.0278(18) 0.0040(14) 0.0138(16) -0.0029(15)
C20 0.046(2) 0.034(2) 0.040(2) 0.0023(17) 0.025(2) -0.0161(18)
C21 0.041(2) 0.047(2) 0.049(2) -0.0040(19) 0.033(2) -0.0154(18)
C22 0.0333(19) 0.0338(19) 0.0348(19) -0.0059(15) 0.0248(17) -0.0079(15)
C23 0.0239(15) 0.0229(16) 0.0172(14) 0.0003(12) 0.0098(13) -0.0035(13)
C24 0.0203(15) 0.0225(16) 0.0200(15) -0.0034(12) 0.0082(13) -0.0010(12)
O1W 0.061(5) 0.097(5) 0.078(5) 0.000(5) 0.051(4) -0.010(4)
O2W 0.049(6) 0.111(9) 0.073(7) 0.019(7) 0.037(6) 0.008(6)

loop_
_atom_type_symbol
_atom_type_description
_atom_type_scat_dispersion_real
_atom_type_scat_dispersion_imag
_atom_type_scat_source
C C 0.0033 0.0016 'International Tables Vol C Tables 4.2.6.8 and 6.1.1.4'
H H 0.0000 0.0000 'International Tables Vol C Tables 4.2.6.8 and 6.1.1.4'
N N 0.0061 0.0033 'International Tables Vol C Tables 4.2.6.8 and 6.1.1.4'
O O 0.0106 0.0060 'International Tables Vol C Tables 4.2.6.8 and 6.1.1.4'
Mn Mn 0.3368 0.7283 'International Tables Vol C Tables 4.2.6.8 and 6.1.1.4'

loop_
_geom_angle_atom_site_label_1
_geom_angle_atom_site_label_2
_geom_angle_atom_site_label_3
_geom_angle
_geom_angle_site_symmetry_1
_geom_angle_site_symmetry_3
O1 Mn1 O2 102.62(9) . 2_656
O1 Mn1 O4 86.75(9) . 5_666
O2 Mn1 O4 106.90(9) 2_656 5_666
O1 Mn1 N2 124.77(9) . .
O2 Mn1 N2 88.31(9) 2_656 .
O4 Mn1 N2 141.72(9) 5_666 .
O1 Mn1 N1 83.00(9) . .
O2 Mn1 N1 159.29(9) 2_656 .
O4 Mn1 N1 93.21(9) 5_666 .
N2 Mn1 N1 72.47(10) . .
O1 Mn1 O3 144.60(9) . 5_666
O2 Mn1 O3 91.66(9) 2_656 5_666
O4 Mn1 O3 57.99(8) 5_666 5_666
N2 Mn1 O3 87.37(9) . 5_666
N1 Mn1 O3 94.98(9) . 5_666
O1 Mn1 C8 115.44(10) . 5_666
O2 Mn1 C8 101.36(9) 2_656 5_666
O4 Mn1 C8 28.81(9) 5_666 5_666
N2 Mn1 C8 114.91(10) . 5_666
N1 Mn1 C8 93.87(9) . 5_666
O3 Mn1 C8 29.20(9) 5_666 5_666
C7 O1 Mn1 170.7(2) . .
C7 O2 Mn1 116.60(19) . 2_656
C8 O3 Mn1 88.26(18) . 5_666
C8 O4 Mn1 92.59(19) . 5_666
C13 N1 C24 117.8(3) . .
C13 N1 Mn1 126.2(2) . .
C24 N1 Mn1 115.9(2) . .
C22 N2 C23 117.5(3) . .
C22 N2 Mn1 126.2(2) . .
C23 N2 Mn1 115.8(2) . .
C2 C1 C6 119.4(3) . .
C2 C1 C7 119.4(3) . .
C6 C1 C7 121.2(3) . .
C3 C2 C1 119.7(3) . .
C3 C2 H2A 120.2 . .
C1 C2 H2A 120.2 . .
C2 C3 C4 120.0(3) . .
C2 C3 C8 119.7(3) . .
C4 C3 C8 120.2(3) . .
C5 C4 C3 121.6(3) . .
C5 C4 H4A 119.2 . .
C3 C4 H4A 119.2 . .
C4 C5 C6 117.3(3) . .
C4 C5 C9 122.7(3) . .
C6 C5 C9 120.0(3) . .
C1 C6 C5 122.0(3) . .
C1 C6 H6A 119.0 . .
C5 C6 H6A 119.0 . .
O1 C7 O2 123.7(3) . .
O1 C7 C1 117.6(3) . .
O2 C7 C1 118.6(3) . .
O4 C8 O3 121.1(3) . .
O4 C8 C3 119.6(3) . .
O3 C8 C3 119.3(3) . .
O4 C8 Mn1 58.60(16) . 5_666
O3 C8 Mn1 62.54(16) . 5_666
C3 C8 Mn1 174.7(2) . 5_666
C10 C9 C5 112.1(3) . .
C10 C9 C12 109.6(3) . .
C5 C9 C12 108.6(3) . .
C10 C9 C11 107.8(3) . .
C5 C9 C11 109.8(3) . .
C12 C9 C11 108.9(3) . .
C9 C10 H10A 109.5 . .
C9 C10 H10B 109.5 . .
H10A C10 H10B 109.5 . .
C9 C10 H10C 109.5 . .
H10A C10 H10C 109.5 . .
H10B C10 H10C 109.5 . .
C9 C11 H11A 109.5 . .
C9 C11 H11B 109.5 . .
H11A C11 H11B 109.5 . .
C9 C11 H11C 109.5 . .
H11A C11 H11C 109.5 . .
H11B C11 H11C 109.5 . .
C9 C12 H12A 109.5 . .
C9 C12 H12B 109.5 . .
H12A C12 H12B 109.5 . .
C9 C12 H12C 109.5 . .
H12A C12 H12C 109.5 . .
H12B C12 H12C 109.5 . .
N1 C13 C14 122.9(3) . .
N1 C13 H13A 118.5 . .
C14 C13 H13A 118.5 . .
C15 C14 C13 119.7(3) . .
C15 C14 H14A 120.2 . .
C13 C14 H14A 120.2 . .
C14 C15 C16 119.8(3) . .
C14 C15 H15A 120.1 . .
C16 C15 H15A 120.1 . .
C15 C16 C24 117.0(3) . .
C15 C16 C17 123.8(4) . .
C24 C16 C17 119.2(3) . .
C18 C17 C16 120.7(4) . .
C18 C17 H17A 119.6 . .
C16 C17 H17A 119.6 . .
C17 C18 C19 121.6(4) . .
C17 C18 H18A 119.2 . .
C19 C18 H18A 119.2 . .
C20 C19 C23 116.9(3) . .
C20 C19 C18 123.5(3) . .
C23 C19 C18 119.5(3) . .
C21 C20 C19 119.8(3) . .
C21 C20 H20A 120.1 . .
C19 C20 H20A 120.1 . .
C20 C21 C22 119.7(3) . .
C20 C21 H21A 120.2 . .
C22 C21 H21A 120.2 . .
N2 C22 C21 123.0(3) . .
N2 C22 H22A 118.5 . .
C21 C22 H22A 118.5 . .
N2 C23 C19 123.0(3) . .
N2 C23 C24 117.9(3) . .
C19 C23 C24 119.1(3) . .
N1 C24 C16 122.7(3) . .
N1 C24 C23 117.5(3) . .
C16 C24 C23 119.8(3) . .
O2W O1W H1WA 109.5 7_666 .
O2W O1W H1WB 125.0 7_666 .
H1WA O1W H1WB 85.1 . .
O1W O2W H2WA 109.5 7_666 .
O1W O2W H2WB 63.8 7_666 .
H2WA O2W H2WB 122.8 . .

loop_
_geom_bond_atom_site_label_1
_geom_bond_atom_site_label_2
_geom_bond_distance
_geom_bond_site_symmetry_2
Mn1 O1 2.100(2) .
Mn1 O2 2.142(2) 2_656
Mn1 O4 2.209(2) 5_666
Mn1 N2 2.282(3) .
Mn1 N1 2.283(3) .
Mn1 O3 2.295(2) 5_666
Mn1 C8 2.586(3) 5_666
O1 C7 1.247(4) .
O2 C7 1.260(4) .
O2 Mn1 2.142(2) 2_656
O3 C8 1.262(4) .
O3 Mn1 2.295(2) 5_666
O4 C8 1.247(4) .
O4 Mn1 2.209(2) 5_666
N1 C13 1.327(4) .
N1 C24 1.356(4) .
N2 C22 1.327(4) .
N2 C23 1.350(4) .
C1 C2 1.391(4) .
C1 C6 1.392(4) .
C1 C7 1.507(4) .
C2 C3 1.385(4) .
C2 H2A 0.9500 .
C3 C4 1.395(4) .
C3 C8 1.498(4) .
C4 C5 1.390(4) .
C4 H4A 0.9500 .
C5 C6 1.396(4) .
C5 C9 1.532(4) .
C6 H6A 0.9500 .
C8 Mn1 2.586(3) 5_666
C9 C10 1.523(5) .
C9 C12 1.532(5) .
C9 C11 1.534(5) .
C10 H10A 0.9800 .
C10 H10B 0.9800 .
C10 H10C 0.9800 .
C11 H11A 0.9800 .
C11 H11B 0.9800 .
C11 H11C 0.9800 .
C12 H12A 0.9800 .
C12 H12B 0.9800 .
C12 H12C 0.9800 .
C13 C14 1.392(5) .
C13 H13A 0.9500 .
C14 C15 1.355(6) .
C14 H14A 0.9500 .
C15 C16 1.398(5) .
C15 H15A 0.9500 .
C16 C24 1.415(5) .
C16 C17 1.432(6) .
C17 C18 1.348(6) .
C17 H17A 0.9500 .
C18 C19 1.428(5) .
C18 H18A 0.9500 .
C19 C20 1.405(5) .
C19 C23 1.408(5) .
C20 C21 1.342(6) .
C20 H20A 0.9500 .
C21 C22 1.393(5) .
C21 H21A 0.9500 .
C22 H22A 0.9500 .
C23 C24 1.440(5) .
O1W O2W 0.882(10) 7_666
O1W H1WA 0.8400 .
O1W H1WB 0.8501 .
O2W O1W 0.882(10) 7_666
O2W H2WA 0.8400 .
O2W H2WB 0.8698 .

loop_
_geom_hbond_atom_site_label_D
_geom_hbond_atom_site_label_H
_geom_hbond_atom_site_label_A
_geom_hbond_distance_DH
_geom_hbond_distance_HA
_geom_hbond_distance_DA
_geom_hbond_angle_DHA
_geom_hbond_site_symmetry_A
O1W H1WA O3 0.84 2.06 2.812(7) 149.2 .
O1W H1WA O2 0.84 2.59 3.142(8) 124.0 6_565
O1W H1WB O2W 0.85 2.27 2.976(11) 140.2 .
O1W H1WB O1W 0.85 2.35 2.887(14) 121.9 7_666
O2W H2WA O3 0.84 2.28 2.911(10) 132.5 7_666
O2W H2WB O1W 0.87 2.13 2.976(11) 163.2 .
O2W H2WB O2W 0.87 2.44 3.31(2) 175.5 7_666

loop_
_geom_torsion_atom_site_label_1
_geom_torsion_atom_site_label_2
_geom_torsion_atom_site_label_3
_geom_torsion_atom_site_label_4
_geom_torsion
_geom_torsion_site_symmetry_1
O1 Mn1 N1 C13 -47.5(3) .
O2 Mn1 N1 C13 -154.8(3) 2_656
O4 Mn1 N1 C13 38.8(3) 5_666
N2 Mn1 N1 C13 -177.4(3) .
O3 Mn1 N1 C13 97.0(3) 5_666
C8 Mn1 N1 C13 67.7(3) 5_666
O1 Mn1 N1 C24 134.7(2) .
O2 Mn1 N1 C24 27.4(4) 2_656
O4 Mn1 N1 C24 -139.0(2) 5_666
N2 Mn1 N1 C24 4.8(2) .
O3 Mn1 N1 C24 -80.9(2) 5_666
C8 Mn1 N1 C24 -110.1(2) 5_666
O1 Mn1 N2 C22 114.2(3) .
O2 Mn1 N2 C22 10.0(3) 2_656
O4 Mn1 N2 C22 -105.6(3) 5_666
N1 Mn1 N2 C22 -177.8(3) .
O3 Mn1 N2 C22 -81.8(3) 5_666
C8 Mn1 N2 C22 -91.8(3) 5_666
O1 Mn1 N2 C23 -73.6(2) .
O2 Mn1 N2 C23 -177.8(2) 2_656
O4 Mn1 N2 C23 66.6(3) 5_666
N1 Mn1 N2 C23 -5.6(2) .
O3 Mn1 N2 C23 90.4(2) 5_666
C8 Mn1 N2 C23 80.4(2) 5_666
C6 C1 C2 C3 -1.9(4) .
C7 C1 C2 C3 178.1(3) .
C1 C2 C3 C4 0.3(4) .
C1 C2 C3 C8 -176.0(3) .
C2 C3 C4 C5 1.9(5) .
C8 C3 C4 C5 178.1(3) .
C3 C4 C5 C6 -2.3(4) .
C3 C4 C5 C9 177.6(3) .
C2 C1 C6 C5 1.5(4) .
C7 C1 C6 C5 -178.5(3) .
C4 C5 C6 C1 0.6(4) .
C9 C5 C6 C1 -179.3(3) .
Mn1 O2 C7 O1 9.9(4) 2_656
Mn1 O2 C7 C1 -170.67(19) 2_656
C2 C1 C7 O1 4.3(4) .
C6 C1 C7 O1 -175.7(3) .
C2 C1 C7 O2 -175.2(3) .
C6 C1 C7 O2 4.8(4) .
Mn1 O4 C8 O3 -3.0(3) 5_666
Mn1 O4 C8 C3 174.2(2) 5_666
Mn1 O3 C8 O4 2.9(3) 5_666
Mn1 O3 C8 C3 -174.3(2) 5_666
C2 C3 C8 O4 -12.5(4) .
C4 C3 C8 O4 171.3(3) .
C2 C3 C8 O3 164.7(3) .
C4 C3 C8 O3 -11.5(4) .
C4 C5 C9 C10 5.0(4) .
C6 C5 C9 C10 -175.1(3) .
C4 C5 C9 C12 -116.2(3) .
C6 C5 C9 C12 63.7(4) .
C4 C5 C9 C11 124.9(4) .
C6 C5 C9 C11 -55.2(4) .
C24 N1 C13 C14 0.3(5) .
Mn1 N1 C13 C14 -177.5(3) .
N1 C13 C14 C15 1.4(6) .
C13 C14 C15 C16 -0.9(6) .
C14 C15 C16 C24 -1.2(6) .
C14 C15 C16 C17 178.1(4) .
C15 C16 C17 C18 178.0(4) .
C24 C16 C17 C18 -2.7(6) .
C16 C17 C18 C19 0.5(6) .
C17 C18 C19 C20 179.8(4) .
C17 C18 C19 C23 1.8(6) .
C23 C19 C20 C21 0.4(5) .
C18 C19 C20 C21 -177.6(4) .
C19 C20 C21 C22 -0.1(6) .
C23 N2 C22 C21 1.7(5) .
Mn1 N2 C22 C21 173.8(3) .
C20 C21 C22 N2 -1.0(6) .
C22 N2 C23 C19 -1.4(5) .
Mn1 N2 C23 C19 -174.3(2) .
C22 N2 C23 C24 178.9(3) .
Mn1 N2 C23 C24 6.0(4) .
C20 C19 C23 N2 0.4(5) .
C18 C19 C23 N2 178.5(3) .
C20 C19 C23 C24 -179.9(3) .
C18 C19 C23 C24 -1.8(5) .
C13 N1 C24 C16 -2.5(5) .
Mn1 N1 C24 C16 175.5(2) .
C13 N1 C24 C23 178.4(3) .
Mn1 N1 C24 C23 -3.6(4) .
C15 C16 C24 N1 3.0(5) .
C17 C16 C24 N1 -176.4(3) .
C15 C16 C24 C23 -178.0(3) .
C17 C16 C24 C23 2.7(5) .
N2 C23 C24 N1 -1.6(4) .
C19 C23 C24 N1 178.6(3) .
N2 C23 C24 C16 179.3(3) .
C19 C23 C24 C16 -0.4(5) .
